data_7036533
loop_
_publ_author_name
'Sch\"adle, Dorothea'
'Meermann-Zimmermann, Melanie'
'Maichle-M\"ossmer, C\"acilia'
'Sch\"adle, Christoph'
'T\"ornroos, Karl W'
'Anwander, Reiner'

_publ_section_title
;
 Rare-earth metal methylidene complexes with Ln3(\m3-CH2)(\m3-Me)(\m2-Me)3
 core structure.
;
_journal_issue 41
_journal_name_full 'Dalton transactions (Cambridge, England : 2003)'
_journal_page_first 18101
_journal_page_last 18110
_journal_paper_doi 10.1039/c5dt02936h
_journal_volume 44
_journal_year 2015
_chemical_formula_moiety 'C34 H64 Al N2 Nd Si2'
_chemical_formula_sum 'C34 H64 Al N2 Nd Si2'
_chemical_formula_weight 728.27
_chemical_properties_physical 'Air-sensitive, Moisture-sensitive'
_space_group_crystal_system monoclinic
_space_group_IT_number 15
_space_group_name_Hall '-C 2yc'
_space_group_name_H-M_alt 'C 1 2/c 1'
_symmetry_space_group_name_Hall '-C 2yc'
_symmetry_space_group_name_H-M 'C 1 2/c 1'
_atom_sites_solution_hydrogens mixed
_audit_creation_method SHELXL-2014/7
_audit_update_record
;
2015-09-10 deposited with the CCDC.
2015-09-14 downloaded from the CCDC.
;
_cell_angle_alpha 90
_cell_angle_beta 103.82
_cell_angle_gamma 90
_cell_formula_units_Z 4
_cell_length_a 17.9545(6)
_cell_length_b 17.8184(6)
_cell_length_c 12.2373(4)
_cell_measurement_reflns_used 9459
_cell_measurement_temperature 123(2)
_cell_measurement_theta_max 30.52
_cell_measurement_theta_min 2.55
_cell_volume 3801.6(2)
_computing_cell_refinement 'Bruker SAINT'
_computing_data_collection 'Bruker APEX2'
_computing_data_reduction 'Bruker SAINT'
_computing_molecular_graphics 'Bruker SHELXTL'
_computing_publication_material 'Bruker SHELXTL'
_computing_structure_refinement 'SHELXL-2014/7 (Sheldrick, 2014)'
_computing_structure_solution 'SHELXS-97 (Sheldrick, 2008)'
_diffrn_ambient_temperature 123(2)
_diffrn_measured_fraction_theta_full 1.000
_diffrn_measured_fraction_theta_max 0.999
_diffrn_measurement_device_type 'Bruker Pt135 APEX-II CCD'
_diffrn_measurement_method '\w scans'
_diffrn_radiation_type MoK\a
_diffrn_radiation_wavelength 0.71073
_diffrn_reflns_av_R_equivalents 0.0208
_diffrn_reflns_av_unetI/netI 0.0130
_diffrn_reflns_laue_measured_fraction_full 1.000
_diffrn_reflns_laue_measured_fraction_max 0.999
_diffrn_reflns_limit_h_max 25
_diffrn_reflns_limit_h_min -25
_diffrn_reflns_limit_k_max 25
_diffrn_reflns_limit_k_min -25
_diffrn_reflns_limit_l_max 17
_diffrn_reflns_limit_l_min -17
_diffrn_reflns_number 32073
_diffrn_reflns_point_group_measured_fraction_full 1.000
_diffrn_reflns_point_group_measured_fraction_max 0.999
_diffrn_reflns_theta_full 25.242
_diffrn_reflns_theta_max 30.516
_diffrn_reflns_theta_min 2.157
_diffrn_source 'Bruker TXS Rotating anode'
_exptl_absorpt_coefficient_mu 1.475
_exptl_absorpt_correction_T_max 0.74589
_exptl_absorpt_correction_T_min 0.60230
_exptl_absorpt_correction_type numerical
_exptl_absorpt_process_details 'SADABS-2008/1 - Bruker AXS'
_exptl_crystal_colour 'pale blue'
_exptl_crystal_density_diffrn 1.272
_exptl_crystal_description 'irregular prism'
_exptl_crystal_F_000 1532
_exptl_crystal_size_max 0.600
_exptl_crystal_size_mid 0.500
_exptl_crystal_size_min 0.300
_exptl_transmission_factor_max 0.7943
_exptl_transmission_factor_min 0.5852
_refine_diff_density_max 0.835
_refine_diff_density_min -0.344
_refine_diff_density_rms 0.055
_refine_ls_extinction_method none
_refine_ls_goodness_of_fit_ref 1.113
_refine_ls_hydrogen_treatment mixed
_refine_ls_matrix_type full
_refine_ls_number_parameters 199
_refine_ls_number_reflns 5809
_refine_ls_number_restraints 6
_refine_ls_restrained_S_all 1.113
_refine_ls_R_factor_all 0.0144
_refine_ls_R_factor_gt 0.0141
_refine_ls_shift/su_max 0.001
_refine_ls_shift/su_mean 0.000
_refine_ls_structure_factor_coef Fsqd
_refine_ls_weighting_details 'w=1/[\s^2^(Fo^2^)+(0.0204P)^2^+1.8903P] where P=(Fo^2^+2Fc^2^)/3'
_refine_ls_weighting_scheme calc
_refine_ls_wR_factor_gt 0.0389
_refine_ls_wR_factor_ref 0.0391
_reflns_Friedel_coverage 0.000
_reflns_number_gt 5723
_reflns_number_total 5809
_reflns_threshold_expression 'I > 2\s(I)'
_cod_data_source_file c5dt02936h2.cif
_cod_data_source_block Compound_9-Nd
_cod_depositor_comments 'Adding full bibliography for 7036525--7036534.cif.'
_cod_original_cell_volume 3801.5(2)
_cod_database_code 7036533
_shelx_shelxl_version_number 2014/7
_shelx_space_group_comment
; 
The symmetry employed for this shelxl refinement is uniquely defined 
by the following loop, which should always be used as a source of 
symmetry information in preference to the above space-group names. 
They are only intended as comments. 
;
_shelx_estimated_absorpt_t_min 0.471
_shelx_estimated_absorpt_t_max 0.666

loop_
_space_group_symop_operation_xyz
'x, y, z'
'-x, y, -z+1/2'
'x+1/2, y+1/2, z'
'-x+1/2, y+1/2, -z+1/2'
'-x, -y, -z'
'x, -y, z-1/2'
'-x+1/2, -y+1/2, -z'
'x+1/2, -y+1/2, z-1/2'

loop_
_atom_site_label
_atom_site_type_symbol
_atom_site_fract_x
_atom_site_fract_y
_atom_site_fract_z
_atom_site_U_iso_or_equiv
_atom_site_adp_type
_atom_site_occupancy
_atom_site_site_symmetry_order
_atom_site_calc_flag
_atom_site_refinement_flags_posn
_atom_site_refinement_flags_adp
_atom_site_refinement_flags_occupancy
Nd1 Nd 0.0000 0.23422(2) 0.7500 0.01399(2) Uani 1 2 d S T P
Al1 Al 0.0000 0.05294(2) 0.7500 0.02155(8) Uani 1 2 d S T P
Si1 Si 0.15998(2) 0.37686(2) 0.74622(2) 0.01796(5) Uani 1 1 d . . .
N1 N 0.10082(4) 0.29930(4) 0.71037(6) 0.01550(13) Uani 1 1 d . . .
C1 C 0.09766(5) 0.25682(5) 0.61085(8) 0.01575(15) Uani 1 1 d . . .
C2 C 0.03697(6) 0.26963(5) 0.51399(8) 0.01938(17) Uani 1 1 d . . .
C3 C 0.02810(6) 0.22210(7) 0.42040(9) 0.02420(19) Uani 1 1 d . . .
H3A H -0.0128 0.2307 0.3564 0.029 Uiso 1 1 calc R U .
C4 C 0.07761(6) 0.16320(6) 0.41964(9) 0.0251(2) Uani 1 1 d . . .
H4A H 0.0705 0.1311 0.3560 0.030 Uiso 1 1 calc R U .
C5 C 0.13806(6) 0.15103(6) 0.51286(9) 0.02294(18) Uani 1 1 d . . .
H5A H 0.1724 0.1107 0.5115 0.028 Uiso 1 1 calc R U .
C6 C 0.14959(5) 0.19649(5) 0.60822(8) 0.01784(16) Uani 1 1 d . . .
C7 C -0.01725(6) 0.33611(6) 0.50578(9) 0.02511(19) Uani 1 1 d . . .
H7A H -0.0019 0.3653 0.5774 0.030 Uiso 1 1 calc R U .
C8 C -0.01191(8) 0.38859(8) 0.40809(13) 0.0420(3) Uani 1 1 d . . .
H8A H 0.0419 0.4018 0.4139 0.063 Uiso 1 1 calc R U .
H8B H -0.0416 0.4343 0.4118 0.063 Uiso 1 1 calc R U .
H8C H -0.0326 0.3631 0.3363 0.063 Uiso 1 1 calc R U .
C9 C -0.10093(6) 0.31123(7) 0.49128(9) 0.0285(2) Uani 1 1 d . . .
H9A H -0.1065 0.2855 0.5597 0.043 Uiso 1 1 calc R U .
H9B H -0.1152 0.2770 0.4270 0.043 Uiso 1 1 calc R U .
H9C H -0.1345 0.3553 0.4779 0.043 Uiso 1 1 calc R U .
C10 C 0.22116(5) 0.18497(5) 0.70232(8) 0.01994(17) Uani 1 1 d . . .
H10A H 0.2150 0.2145 0.7691 0.024 Uiso 1 1 calc R U .
C11 C 0.23583(7) 0.10306(6) 0.73885(11) 0.0301(2) Uani 1 1 d . . .
H11A H 0.1917 0.0837 0.7642 0.045 Uiso 1 1 calc R U .
H11B H 0.2819 0.1000 0.8006 0.045 Uiso 1 1 calc R U .
H11C H 0.2432 0.0731 0.6751 0.045 Uiso 1 1 calc R U .
C12 C 0.29069(6) 0.21637(8) 0.66483(10) 0.0291(2) Uani 1 1 d . . .
H12A H 0.2812 0.2690 0.6423 0.044 Uiso 1 1 calc R U .
H12B H 0.2989 0.1871 0.6009 0.044 Uiso 1 1 calc R U .
H12C H 0.3363 0.2131 0.7273 0.044 Uiso 1 1 calc R U .
C13 C 0.10813(6) 0.45317(6) 0.80322(10) 0.02483(19) Uani 1 1 d . . .
H13A H 0.0638 0.4696 0.7446 0.037 Uiso 1 1 calc R U .
H13B H 0.1429 0.4957 0.8269 0.037 Uiso 1 1 calc R U .
H13C H 0.0906 0.4341 0.8679 0.037 Uiso 1 1 calc R U .
C14 C 0.18749(7) 0.41586(6) 0.61911(10) 0.0293(2) Uani 1 1 d . . .
H14A H 0.1432 0.4413 0.5709 0.044 Uiso 1 1 calc R U .
H14B H 0.2041 0.3749 0.5771 0.044 Uiso 1 1 calc R U .
H14C H 0.2295 0.4518 0.6429 0.044 Uiso 1 1 calc R U .
C15 C 0.25075(6) 0.35816(7) 0.85614(10) 0.0288(2) Uani 1 1 d . . .
H15A H 0.2391 0.3277 0.9166 0.043 Uiso 1 1 calc R U .
H15B H 0.2735 0.4059 0.8871 0.043 Uiso 1 1 calc R U .
H15C H 0.2870 0.3311 0.8220 0.043 Uiso 1 1 calc R U .
C16 C 0.06822(6) 0.11991(6) 0.87259(9) 0.02491(19) Uani 1 1 d D . .
H16A H 0.1099(8) 0.1510(8) 0.8608(13) 0.037 Uiso 1 1 d D U .
H16B H 0.0928(9) 0.0755(7) 0.9161(13) 0.037 Uiso 1 1 d D U .
H16C H 0.0427(8) 0.1462(8) 0.9236(13) 0.037 Uiso 1 1 d D U .
C17 C -0.06358(7) -0.00702(6) 0.82945(12) 0.0324(2) Uani 1 1 d . . .
H17A H -0.1044 -0.0322 0.7742 0.049 Uiso 1 1 calc R U .
H17B H -0.0863 0.0262 0.8765 0.049 Uiso 1 1 calc R U .
H17C H -0.0314 -0.0446 0.8770 0.049 Uiso 1 1 calc R U .

loop_
_atom_site_aniso_label
_atom_site_aniso_U_11
_atom_site_aniso_U_22
_atom_site_aniso_U_33
_atom_site_aniso_U_23
_atom_site_aniso_U_13
_atom_site_aniso_U_12
Nd1 0.01552(4) 0.01251(4) 0.01514(4) 0.000 0.00604(2) 0.000
Al1 0.0257(2) 0.01413(17) 0.0279(2) 0.000 0.01241(17) 0.000
Si1 0.01804(11) 0.01654(11) 0.02014(12) -0.00381(9) 0.00622(9) -0.00378(9)
N1 0.0166(3) 0.0155(3) 0.0150(3) -0.0026(3) 0.0049(2) -0.0022(3)
C1 0.0170(4) 0.0162(4) 0.0152(4) -0.0010(3) 0.0062(3) -0.0040(3)
C2 0.0203(4) 0.0221(4) 0.0158(4) -0.0006(3) 0.0046(3) -0.0034(3)
C3 0.0250(5) 0.0316(5) 0.0162(4) -0.0043(4) 0.0051(3) -0.0074(4)
C4 0.0283(5) 0.0285(5) 0.0214(4) -0.0100(4) 0.0116(4) -0.0104(4)
C5 0.0244(4) 0.0216(4) 0.0262(5) -0.0069(4) 0.0128(4) -0.0043(3)
C6 0.0181(4) 0.0175(4) 0.0198(4) -0.0022(3) 0.0081(3) -0.0030(3)
C7 0.0257(5) 0.0265(5) 0.0202(4) 0.0008(4) -0.0005(4) 0.0018(4)
C8 0.0385(7) 0.0383(7) 0.0467(7) 0.0184(6) 0.0055(6) -0.0003(5)
C9 0.0248(5) 0.0383(6) 0.0217(4) 0.0043(4) 0.0044(4) 0.0049(4)
C10 0.0186(4) 0.0189(4) 0.0233(4) -0.0019(3) 0.0070(3) 0.0003(3)
C11 0.0270(5) 0.0212(5) 0.0402(6) 0.0001(4) 0.0045(4) 0.0046(4)
C12 0.0205(4) 0.0398(6) 0.0285(5) -0.0029(5) 0.0087(4) -0.0059(4)
C13 0.0271(5) 0.0180(4) 0.0316(5) -0.0045(4) 0.0115(4) -0.0023(3)
C14 0.0355(6) 0.0258(5) 0.0315(5) -0.0030(4) 0.0174(4) -0.0103(4)
C15 0.0206(4) 0.0310(5) 0.0320(5) -0.0081(4) 0.0009(4) -0.0038(4)
C16 0.0296(5) 0.0215(4) 0.0232(4) 0.0017(4) 0.0053(4) 0.0050(4)
C17 0.0364(6) 0.0205(5) 0.0483(7) 0.0080(4) 0.0260(5) 0.0059(4)

loop_
_atom_type_symbol
_atom_type_description
_atom_type_scat_dispersion_real
_atom_type_scat_dispersion_imag
_atom_type_scat_source
C C 0.0033 0.0016 'International Tables Vol C Tables 4.2.6.8 and 6.1.1.4'
H H 0.0000 0.0000 'International Tables Vol C Tables 4.2.6.8 and 6.1.1.4'
N N 0.0061 0.0033 'International Tables Vol C Tables 4.2.6.8 and 6.1.1.4'
Al Al 0.0645 0.0514 'International Tables Vol C Tables 4.2.6.8 and 6.1.1.4'
Si Si 0.0817 0.0704 'International Tables Vol C Tables 4.2.6.8 and 6.1.1.4'
Nd Nd -0.1943 3.0179 'International Tables Vol C Tables 4.2.6.8 and 6.1.1.4'

loop_
_geom_angle_atom_site_label_1
_geom_angle_atom_site_label_2
_geom_angle_atom_site_label_3
_geom_angle
_geom_angle_site_symmetry_1
_geom_angle_site_symmetry_3
N1 Nd1 N1 119.36(4) 2_556 .
N1 Nd1 C16 103.10(3) 2_556 2_556
N1 Nd1 C16 123.33(3) . 2_556
N1 Nd1 C16 123.33(3) 2_556 .
N1 Nd1 C16 103.10(3) . .
C16 Nd1 C16 79.53(5) 2_556 .
N1 Nd1 C1 135.08(3) 2_556 .
N1 Nd1 C1 31.14(3) . .
C16 Nd1 C1 92.23(3) 2_556 .
C16 Nd1 C1 100.73(3) . .
N1 Nd1 C1 31.14(3) 2_556 2_556
N1 Nd1 C1 135.08(3) . 2_556
C16 Nd1 C1 100.73(3) 2_556 2_556
C16 Nd1 C1 92.23(3) . 2_556
C1 Nd1 C1 163.16(4) . 2_556
N1 Nd1 Al1 120.318(19) 2_556 .
N1 Nd1 Al1 120.318(19) . .
C16 Nd1 Al1 39.76(2) 2_556 .
C16 Nd1 Al1 39.76(2) . .
C1 Nd1 Al1 98.420(19) . .
C1 Nd1 Al1 98.419(19) 2_556 .
N1 Nd1 H16A 136.2(3) 2_556 .
N1 Nd1 H16A 81.9(3) . .
C16 Nd1 H16A 92.7(3) 2_556 .
C16 Nd1 H16A 21.3(3) . .
C1 Nd1 H16A 83.6(3) . .
C1 Nd1 H16A 106.2(3) 2_556 .
Al1 Nd1 H16A 54.9(3) . .
N1 Nd1 H16C 103.0(3) 2_556 .
N1 Nd1 H16C 112.5(3) . .
C16 Nd1 H16C 90.3(3) 2_556 .
C16 Nd1 H16C 21.4(3) . .
C1 Nd1 H16C 119.1(3) . .
C1 Nd1 H16C 71.9(3) 2_556 .
Al1 Nd1 H16C 53.0(3) . .
H16A Nd1 H16C 35.5(3) . .
C17 Al1 C17 114.69(7) 2_556 .
C17 Al1 C16 105.40(5) 2_556 2_556
C17 Al1 C16 110.84(5) . 2_556
C17 Al1 C16 110.84(5) 2_556 .
C17 Al1 C16 105.40(5) . .
C16 Al1 C16 109.70(6) 2_556 .
C17 Al1 Nd1 122.66(3) 2_556 .
C17 Al1 Nd1 122.66(3) . .
C16 Al1 Nd1 54.85(3) 2_556 .
C16 Al1 Nd1 54.85(3) . .
N1 Si1 C13 110.10(4) . .
N1 Si1 C14 110.63(4) . .
C13 Si1 C14 107.02(5) . .
N1 Si1 C15 114.45(5) . .
C13 Si1 C15 106.58(5) . .
C14 Si1 C15 107.72(6) . .
C1 N1 Si1 122.47(6) . .
C1 N1 Nd1 92.29(5) . .
Si1 N1 Nd1 144.56(4) . .
N1 C1 C2 119.54(8) . .
N1 C1 C6 121.78(8) . .
C2 C1 C6 118.41(8) . .
N1 C1 Nd1 56.56(4) . .
C2 C1 Nd1 93.70(6) . .
C6 C1 Nd1 114.83(6) . .
C3 C2 C1 119.86(9) . .
C3 C2 C7 118.05(9) . .
C1 C2 C7 122.02(9) . .
C4 C3 C2 121.22(10) . .
C4 C3 H3A 119.4 . .
C2 C3 H3A 119.4 . .
C3 C4 C5 119.46(9) . .
C3 C4 H4A 120.3 . .
C5 C4 H4A 120.3 . .
C4 C5 C6 121.77(10) . .
C4 C5 H5A 119.1 . .
C6 C5 H5A 119.1 . .
C5 C6 C1 119.25(9) . .
C5 C6 C10 119.00(9) . .
C1 C6 C10 121.51(8) . .
C2 C7 C9 112.08(9) . .
C2 C7 C8 111.52(10) . .
C9 C7 C8 109.06(9) . .
C2 C7 H7A 108.0 . .
C9 C7 H7A 108.0 . .
C8 C7 H7A 108.0 . .
C7 C8 H8A 109.5 . .
C7 C8 H8B 109.5 . .
H8A C8 H8B 109.5 . .
C7 C8 H8C 109.5 . .
H8A C8 H8C 109.5 . .
H8B C8 H8C 109.5 . .
C7 C9 H9A 109.5 . .
C7 C9 H9B 109.5 . .
H9A C9 H9B 109.5 . .
C7 C9 H9C 109.5 . .
H9A C9 H9C 109.5 . .
H9B C9 H9C 109.5 . .
C6 C10 C11 113.90(8) . .
C6 C10 C12 108.96(8) . .
C11 C10 C12 109.85(9) . .
C6 C10 H10A 108.0 . .
C11 C10 H10A 108.0 . .
C12 C10 H10A 108.0 . .
C10 C11 H11A 109.5 . .
C10 C11 H11B 109.5 . .
H11A C11 H11B 109.5 . .
C10 C11 H11C 109.5 . .
H11A C11 H11C 109.5 . .
H11B C11 H11C 109.5 . .
C10 C12 H12A 109.5 . .
C10 C12 H12B 109.5 . .
H12A C12 H12B 109.5 . .
C10 C12 H12C 109.5 . .
H12A C12 H12C 109.5 . .
H12B C12 H12C 109.5 . .
Si1 C13 H13A 109.5 . .
Si1 C13 H13B 109.5 . .
H13A C13 H13B 109.5 . .
Si1 C13 H13C 109.5 . .
H13A C13 H13C 109.5 . .
H13B C13 H13C 109.5 . .
Si1 C14 H14A 109.5 . .
Si1 C14 H14B 109.5 . .
H14A C14 H14B 109.5 . .
Si1 C14 H14C 109.5 . .
H14A C14 H14C 109.5 . .
H14B C14 H14C 109.5 . .
Si1 C15 H15A 109.5 . .
Si1 C15 H15B 109.5 . .
H15A C15 H15B 109.5 . .
Si1 C15 H15C 109.5 . .
H15A C15 H15C 109.5 . .
H15B C15 H15C 109.5 . .
Al1 C16 Nd1 85.38(4) . .
Al1 C16 H16A 124.4(10) . .
Nd1 C16 H16A 75.2(9) . .
Al1 C16 H16B 92.2(9) . .
Nd1 C16 H16B 177.6(10) . .
H16A C16 H16B 105.9(12) . .
Al1 C16 H16C 116.8(10) . .
Nd1 C16 H16C 76.7(9) . .
H16A C16 H16C 108.5(12) . .
H16B C16 H16C 104.8(11) . .
Al1 C17 H17A 109.5 . .
Al1 C17 H17B 109.5 . .
H17A C17 H17B 109.5 . .
Al1 C17 H17C 109.5 . .
H17A C17 H17C 109.5 . .
H17B C17 H17C 109.5 . .

loop_
_geom_bond_atom_site_label_1
_geom_bond_atom_site_label_2
_geom_bond_distance
_geom_bond_site_symmetry_2
Nd1 N1 2.2968(8) 2_556
Nd1 N1 2.2969(8) .
Nd1 C16 2.6498(10) 2_556
Nd1 C16 2.6498(10) .
Nd1 C1 2.7502(9) .
Nd1 C1 2.7502(9) 2_556
Nd1 Al1 3.2302(4) .
Nd1 H16A 2.579(16) .
Nd1 H16C 2.604(16) .
Al1 C17 1.9799(11) 2_556
Al1 C17 1.9799(11) .
Al1 C16 2.0729(11) 2_556
Al1 C16 2.0729(11) .
Si1 N1 1.7344(8) .
Si1 C13 1.8741(11) .
Si1 C14 1.8746(11) .
Si1 C15 1.8784(12) .
N1 C1 1.4234(11) .
C1 C2 1.4238(13) .
C1 C6 1.4285(13) .
C2 C3 1.4025(14) .
C2 C7 1.5211(15) .
C3 C4 1.3769(16) .
C3 H3A 0.9500 .
C4 C5 1.3909(16) .
C4 H4A 0.9500 .
C5 C6 1.3948(13) .
C5 H5A 0.9500 .
C6 C10 1.5206(13) .
C7 C9 1.5356(16) .
C7 C8 1.5387(17) .
C7 H7A 1.0000 .
C8 H8A 0.9800 .
C8 H8B 0.9800 .
C8 H8C 0.9800 .
C9 H9A 0.9800 .
C9 H9B 0.9800 .
C9 H9C 0.9800 .
C10 C11 1.5307(15) .
C10 C12 1.5349(14) .
C10 H10A 1.0000 .
C11 H11A 0.9800 .
C11 H11B 0.9800 .
C11 H11C 0.9800 .
C12 H12A 0.9800 .
C12 H12B 0.9800 .
C12 H12C 0.9800 .
C13 H13A 0.9800 .
C13 H13B 0.9800 .
C13 H13C 0.9800 .
C14 H14A 0.9800 .
C14 H14B 0.9800 .
C14 H14C 0.9800 .
C15 H15A 0.9800 .
C15 H15B 0.9800 .
C15 H15C 0.9800 .
C16 H16A 0.968(12) .
C16 H16B 0.997(11) .
C16 H16C 0.978(12) .
C17 H17A 0.9800 .
C17 H17B 0.9800 .
C17 H17C 0.9800 .

loop_
_geom_torsion_atom_site_label_1
_geom_torsion_atom_site_label_2
_geom_torsion_atom_site_label_3
_geom_torsion_atom_site_label_4
_geom_torsion
C13 Si1 N1 C1 139.00(8)
C14 Si1 N1 C1 20.91(9)
C15 Si1 N1 C1 -100.99(8)
C13 Si1 N1 Nd1 -28.42(9)
C14 Si1 N1 Nd1 -146.50(8)
C15 Si1 N1 Nd1 91.59(8)
Si1 N1 C1 C2 -99.31(9)
Nd1 N1 C1 C2 73.42(8)
Si1 N1 C1 C6 86.73(10)
Nd1 N1 C1 C6 -100.54(8)
Si1 N1 C1 Nd1 -172.74(8)
N1 C1 C2 C3 -172.32(9)
C6 C1 C2 C3 1.84(14)
Nd1 C1 C2 C3 -119.05(9)
N1 C1 C2 C7 10.65(14)
C6 C1 C2 C7 -175.19(9)
Nd1 C1 C2 C7 63.92(9)
C1 C2 C3 C4 -0.61(15)
C7 C2 C3 C4 176.54(10)
C2 C3 C4 C5 -0.70(16)
C3 C4 C5 C6 0.74(15)
C4 C5 C6 C1 0.53(14)
C4 C5 C6 C10 -173.98(9)
N1 C1 C6 C5 172.23(8)
C2 C1 C6 C5 -1.80(13)
Nd1 C1 C6 C5 107.54(9)
N1 C1 C6 C10 -13.41(13)
C2 C1 C6 C10 172.57(8)
Nd1 C1 C6 C10 -78.09(9)
C3 C2 C7 C9 63.69(12)
C1 C2 C7 C9 -119.23(10)
C3 C2 C7 C8 -58.91(13)
C1 C2 C7 C8 118.17(11)
C5 C6 C10 C11 -48.95(12)
C1 C6 C10 C11 136.67(9)
C5 C6 C10 C12 74.06(11)
C1 C6 C10 C12 -100.32(10)
